data_9005346
loop_
_publ_author_name
'Lucchesi, S.'
'Amoriello, M.'
'Della Giusta, A.'

_publ_section_title
;
 Crystal chemistry of spinels from xenoliths of the
 Alban Hills volcanic region
 Sample: SP46g
;
_journal_name_full 'European Journal of Mineralogy'
_journal_page_first 473
_journal_page_last 482
_journal_volume 10
_journal_year 1998
_chemical_compound_source 'xenoliths of the Alban Hills, Italy volcanic region'
_chemical_formula_sum 'Al1.897 Fe0.227 Mg0.866 Mn0.005 O4 Zn0.002'
_chemical_name_mineral Spinel
_space_group_IT_number 227
_symmetry_space_group_name_Hall '-F 4vw 2vw 3'
_symmetry_space_group_name_H-M 'F d -3 m :2'
_cell_angle_alpha 90
_cell_angle_beta 90
_cell_angle_gamma 90
_cell_length_a 8.1103
_cell_length_b 8.1103
_cell_length_c 8.1103
_cell_formula_units_Z 8
_cell_volume 533.471
_database_code_amcsd 0006731
_exptl_crystal_density_diffrn 3.721
_cod_original_sg_symbol_H-M 'F d 3 m'
_cod_original_formula_sum 'Mg.866 Fe.227 Zn.002 Mn.005 Al1.897 O4'
_cod_database_code 9005346

loop_
_space_group_symop_operation_xyz
x,y,z
x,1/2+y,1/2+z
1/2+x,y,1/2+z
1/2+x,1/2+y,z
3/4+z,1/2-x,1/4+y
3/4+z,-x,3/4+y
1/4+z,1/2-x,3/4+y
1/4+z,-x,1/4+y
3/4-y,1/2+z,1/4-x
3/4-y,+z,3/4-x
1/4-y,1/2+z,3/4-x
1/4-y,+z,1/4-x
3/4+x,1/2-y,1/4+z
3/4+x,-y,3/4+z
1/4+x,1/2-y,3/4+z
1/4+x,-y,1/4+z
3/4-z,1/2+x,1/4-y
3/4-z,+x,3/4-y
1/4-z,1/2+x,3/4-y
1/4-z,+x,1/4-y
3/4+y,1/2-z,1/4+x
3/4+y,-z,3/4+x
1/4+y,1/2-z,3/4+x
1/4+y,-z,1/4+x
3/4-x,1/2+y,1/4-z
3/4-x,+y,3/4-z
1/4-x,1/2+y,3/4-z
1/4-x,+y,1/4-z
1/2+x,3/4-z,1/4-y
1/2+x,1/4-z,3/4-y
+x,3/4-z,3/4-y
+x,1/4-z,1/4-y
1/2-z,3/4+y,1/4+x
1/2-z,1/4+y,3/4+x
-z,3/4+y,3/4+x
-z,1/4+y,1/4+x
1/2+y,3/4-x,1/4-z
1/2+y,1/4-x,3/4-z
+y,3/4-x,3/4-z
+y,1/4-x,1/4-z
1/2-x,3/4+z,1/4+y
1/2-x,1/4+z,3/4+y
-x,3/4+z,3/4+y
-x,1/4+z,1/4+y
1/2+z,3/4-y,1/4-x
1/2+z,1/4-y,3/4-x
+z,3/4-y,3/4-x
+z,1/4-y,1/4-x
1/2-y,3/4+x,1/4+z
1/2-y,1/4+x,3/4+z
-y,3/4+x,3/4+z
-y,1/4+x,1/4+z
x,1/2+z,1/2+y
x,+z,+y
1/2+x,1/2+z,+y
1/2+x,+z,1/2+y
-z,1/2-y,1/2-x
-z,-y,-x
1/2-z,1/2-y,-x
1/2-z,-y,1/2-x
y,1/2+x,1/2+z
y,+x,+z
1/2+y,1/2+x,+z
1/2+y,+x,1/2+z
-x,1/2-z,1/2-y
-x,-z,-y
1/2-x,1/2-z,-y
1/2-x,-z,1/2-y
z,1/2+y,1/2+x
z,+y,+x
1/2+z,1/2+y,+x
1/2+z,+y,1/2+x
-y,1/2-x,1/2-z
-y,-x,-z
1/2-y,1/2-x,-z
1/2-y,-x,1/2-z
3/4+z,1/4+x,1/2-y
3/4+z,3/4+x,-y
1/4+z,1/4+x,-y
1/4+z,3/4+x,1/2-y
3/4-y,1/4-z,1/2+x
3/4-y,3/4-z,+x
1/4-y,1/4-z,+x
1/4-y,3/4-z,1/2+x
3/4+x,1/4+y,1/2-z
3/4+x,3/4+y,-z
1/4+x,1/4+y,-z
1/4+x,3/4+y,1/2-z
3/4-z,1/4-x,1/2+y
3/4-z,3/4-x,+y
1/4-z,1/4-x,+y
1/4-z,3/4-x,1/2+y
3/4+y,1/4+z,1/2-x
3/4+y,3/4+z,-x
1/4+y,1/4+z,-x
1/4+y,3/4+z,1/2-x
3/4-x,1/4-y,1/2+z
3/4-x,3/4-y,+z
1/4-x,1/4-y,+z
1/4-x,3/4-y,1/2+z
-z,3/4+x,3/4+y
-z,1/4+x,1/4+y
1/2-z,3/4+x,1/4+y
1/2-z,1/4+x,3/4+y
y,3/4-z,3/4-x
y,1/4-z,1/4-x
1/2+y,3/4-z,1/4-x
1/2+y,1/4-z,3/4-x
-x,3/4+y,3/4+z
-x,1/4+y,1/4+z
1/2-x,3/4+y,1/4+z
1/2-x,1/4+y,3/4+z
z,3/4-x,3/4-y
z,1/4-x,1/4-y
1/2+z,3/4-x,1/4-y
1/2+z,1/4-x,3/4-y
-y,3/4+z,3/4+x
-y,1/4+z,1/4+x
1/2-y,3/4+z,1/4+x
1/2-y,1/4+z,3/4+x
x,3/4-y,3/4-z
x,1/4-y,1/4-z
1/2+x,3/4-y,1/4-z
1/2+x,1/4-y,3/4-z
1/4-x,1/2+z,3/4-y
1/4-x,+z,1/4-y
3/4-x,1/2+z,1/4-y
3/4-x,+z,3/4-y
1/4+z,1/2-y,3/4+x
1/4+z,-y,1/4+x
3/4+z,1/2-y,1/4+x
3/4+z,-y,3/4+x
1/4-y,1/2+x,3/4-z
1/4-y,+x,1/4-z
3/4-y,1/2+x,1/4-z
3/4-y,+x,3/4-z
1/4+x,1/2-z,3/4+y
1/4+x,-z,1/4+y
3/4+x,1/2-z,1/4+y
3/4+x,-z,3/4+y
1/4-z,1/2+y,3/4-x
1/4-z,+y,1/4-x
3/4-z,1/2+y,1/4-x
3/4-z,+y,3/4-x
1/4+y,1/2-x,3/4+z
1/4+y,-x,1/4+z
3/4+y,1/2-x,1/4+z
3/4+y,-x,3/4+z
3/4-x,3/4-z,y
3/4-x,1/4-z,1/2+y
1/4-x,3/4-z,1/2+y
1/4-x,1/4-z,y
3/4+z,3/4+y,-x
3/4+z,1/4+y,1/2-x
1/4+z,3/4+y,1/2-x
1/4+z,1/4+y,-x
3/4-y,3/4-x,z
3/4-y,1/4-x,1/2+z
1/4-y,3/4-x,1/2+z
1/4-y,1/4-x,z
3/4+x,3/4+z,-y
3/4+x,1/4+z,1/2-y
1/4+x,3/4+z,1/2-y
1/4+x,1/4+z,-y
3/4-z,3/4-y,x
3/4-z,1/4-y,1/2+x
1/4-z,3/4-y,1/2+x
1/4-z,1/4-y,x
3/4+y,3/4+x,-z
3/4+y,1/4+x,1/2-z
1/4+y,3/4+x,1/2-z
1/4+y,1/4+x,-z
-z,-x,-y
-z,1/2-x,1/2-y
1/2-z,-x,1/2-y
1/2-z,1/2-x,-y
y,z,x
y,1/2+z,1/2+x
1/2+y,z,1/2+x
1/2+y,1/2+z,x
-x,-y,-z
-x,1/2-y,1/2-z
1/2-x,-y,1/2-z
1/2-x,1/2-y,-z
z,x,y
z,1/2+x,1/2+y
1/2+z,x,1/2+y
1/2+z,1/2+x,y
-y,-z,-x
-y,1/2-z,1/2-x
1/2-y,-z,1/2-x
1/2-y,1/2-z,-x

loop_
_atom_site_label
_atom_site_fract_x
_atom_site_fract_y
_atom_site_fract_z
_atom_site_occupancy
_atom_site_U_iso_or_equiv
MgT 0.12500 0.12500 0.12500 0.62450 0.00440
FeT 0.12500 0.12500 0.12500 0.17200 0.00440
ZnT 0.12500 0.12500 0.12500 0.00210 0.00440
MnT 0.12500 0.12500 0.12500 0.00550 0.00440
AlT 0.12500 0.12500 0.12500 0.19520 0.00440
SiT 0.12500 0.12500 0.12500 0.00060 0.00440
MgM 0.50000 0.50000 0.50000 0.12075 0.00280
FeM 0.50000 0.50000 0.50000 0.02755 0.00280
AlM 0.50000 0.50000 0.50000 0.85100 0.00280
CrM 0.50000 0.50000 0.50000 0.00020 0.00280
TiM 0.50000 0.50000 0.50000 0.00020 0.00280
O 0.26216 0.26216 0.26216 1.00000 0.00680

loop_
_cod_related_entry_id
_cod_related_entry_database
_cod_related_entry_code
1 AMCSD 0006731
